data_2201185
loop_
_publ_author_name
'Williams, Michael L.'
'Noack, Cassandra L.'
'Saverin, Rodney J.'
'Healy, Peter C. '

_publ_section_title
;
 (2-Chlorophenyl)diphenylphosphine
;
_journal_issue 4
_journal_name_full 'Acta Crystallographica Section E'
_journal_page_first o419
_journal_page_last o421
_journal_paper_doi 10.1107/S1600536802004440
_journal_volume 58
_journal_year 2002
_chemical_formula_iupac 'C18 H14 Cl P'
_chemical_formula_moiety 'C18 H14 Cl P'
_chemical_formula_sum 'C18 H14 Cl P'
_chemical_formula_weight 296.71
_chemical_melting_point 378.5(15)
_chemical_name_systematic
;
(2-Chlorophenyl)diphenylphosphine
;
_space_group_IT_number 2
_symmetry_cell_setting triclinic
_symmetry_space_group_name_Hall '-P 1'
_symmetry_space_group_name_H-M 'P -1'
_atom_sites_solution_hydrogens constr
_atom_sites_solution_primary direct
_atom_sites_solution_secondary difmap
_cell_angle_alpha 105.53(6)
_cell_angle_beta 99.88(6)
_cell_angle_gamma 119.27(4)
_cell_formula_units_Z 2
_cell_length_a 10.646(8)
_cell_length_b 10.702(6)
_cell_length_c 8.530(6)
_cell_measurement_reflns_used 25
_cell_measurement_temperature 295
_cell_measurement_theta_max 16.6
_cell_measurement_theta_min 12.6
_cell_volume 762.1(11)
_computing_cell_refinement 'MSC/AFC7 Diffractometer Control Software for Windows'
_computing_data_collection
;
MSC/AFC7 Diffractometer Control Software for Windows
(Molecular Structure Corporation, 1999)
;
_computing_data_reduction 'TEXSAN (Molecular Structure Corporation, 1997-2001)'
_computing_molecular_graphics 'ORTEP-3 (Farrugia, 1997)'
_computing_publication_material 'TEXSAN and PLATON (Spek, 2001)'
_computing_structure_refinement 'TEXSAN and SHELXL97 (Sheldrick, 1997)'
_computing_structure_solution TEXSAN
_diffrn_ambient_temperature 295
_diffrn_measured_fraction_theta_full 0.999
_diffrn_measured_fraction_theta_max 0.999
_diffrn_measurement_device_type 'Rigaku AFC-7R'
_diffrn_measurement_method \w-2\q
_diffrn_radiation_monochromator graphite
_diffrn_radiation_source 'Rigaku rotating anode'
_diffrn_radiation_type MoK\a
_diffrn_radiation_wavelength 0.71069
_diffrn_reflns_av_R_equivalents 0.021
_diffrn_reflns_av_sigmaI/netI 0.038
_diffrn_reflns_limit_h_max 13
_diffrn_reflns_limit_h_min -13
_diffrn_reflns_limit_k_max 13
_diffrn_reflns_limit_k_min -13
_diffrn_reflns_limit_l_max 11
_diffrn_reflns_limit_l_min -6
_diffrn_reflns_number 4248
_diffrn_reflns_reduction_process
;
 ?
;
_diffrn_reflns_theta_full 27.5
_diffrn_reflns_theta_max 27.5
_diffrn_reflns_theta_min 2.7
_diffrn_standards_decay_% 1.8
_diffrn_standards_interval_count 150
_diffrn_standards_number 3
_exptl_absorpt_coefficient_mu 0.342
_exptl_absorpt_correction_type none
_exptl_crystal_colour colorless
_exptl_crystal_density_diffrn 1.293
_exptl_crystal_density_method 'not measured'
_exptl_crystal_description prismatic
_exptl_crystal_F_000 308
_exptl_crystal_size_max 0.30
_exptl_crystal_size_mid 0.30
_exptl_crystal_size_min 0.30
_refine_diff_density_max 0.36
_refine_diff_density_min -0.22
_refine_ls_extinction_method none
_refine_ls_goodness_of_fit_ref 1.04
_refine_ls_hydrogen_treatment noref
_refine_ls_matrix_type full
_refine_ls_number_parameters 181
_refine_ls_number_reflns 3483
_refine_ls_number_restraints 0
_refine_ls_restrained_S_all 1.04
_refine_ls_R_factor_all 0.070
_refine_ls_R_factor_gt 0.039
_refine_ls_shift/su_max <0.001
_refine_ls_shift/su_mean 0.000
_refine_ls_structure_factor_coef Fsqd
_refine_ls_weighting_details 'calc w = 1/[\s^2^(Fo^2^)+(0.0519P)^2^+0.1312P] where P = (Fo^2^+2Fc^2^)/3'
_refine_ls_weighting_scheme calc
_refine_ls_wR_factor_gt 0.102
_refine_ls_wR_factor_ref 0.115
_reflns_number_gt 2452
_reflns_number_total 3483
_reflns_threshold_expression I>2\s(I)
_cod_data_source_file tk6057.cif
_cod_data_source_block I
_cod_depositor_comments
;
The following automatic conversions were performed:
'_symmetry_cell_setting' value 'Triclinic' changed to 'triclinic'
according to '/home/saulius/struct/CIF-dictionaries/cif_core.dic'
dictionary named 'cif_core.dic' version 2.4.1 from 2010-06-29.

Automatic conversion script
Id: cif_fix_enum 1527 2010-12-29 10:47:43Z saulius 

The following automatic conversions were performed:

'_chemical_melting_point' value '377 - 380 K' was changed to
'378.5(15)' - the average value was taken and precision was
estimated.

Automatic conversion script
Id: cif_fix_values 1646 2011-03-28 12:23:43Z adriana 

The following automatic conversions were performed:

'_chemical_melting_point' value '377 - 380 K' was changed to
'378.5(15)' - the average value was taken and precision was
estimated.

'_symmetry_cell_setting' value 'Triclinic' changed to
'triclinic' according to
/home/saulius/struct/CIF-dictionaries/cif_core.dic dictionary named
'cif_core.dic' version 2.4.1 from 2010-06-29.

Automatic conversion script
Id: cif_fix_values 1715 2011-07-08 13:25:40Z adriana 
;
_cod_database_code 2201185
_cod_database_fobs_code 2201185

loop_
_symmetry_equiv_pos_as_xyz
x,y,z
-x,-y,-z

loop_
_atom_site_aniso_label
_atom_site_aniso_U_11
_atom_site_aniso_U_22
_atom_site_aniso_U_33
_atom_site_aniso_U_12
_atom_site_aniso_U_13
_atom_site_aniso_U_23
Cl 0.0834(4) 0.0569(3) 0.0682(4) 0.0456(3) 0.0299(3) 0.0323(3)
P 0.0515(3) 0.0507(3) 0.0476(3) 0.0311(2) 0.0227(2) 0.0251(2)
C11 0.0431(10) 0.0514(11) 0.0464(10) 0.0258(8) 0.0164(8) 0.0225(9)
C12 0.0465(10) 0.0576(12) 0.0514(11) 0.0289(9) 0.0184(9) 0.0268(10)
C13 0.0684(14) 0.0820(16) 0.0592(13) 0.0440(13) 0.0242(11) 0.0413(13)
C14 0.0722(16) 0.0960(19) 0.0476(13) 0.0409(14) 0.0195(11) 0.0341(13)
C15 0.0763(16) 0.0711(16) 0.0481(13) 0.0296(13) 0.0153(12) 0.0082(12)
C16 0.0689(14) 0.0553(12) 0.0538(12) 0.0314(11) 0.0207(11) 0.0200(10)
C21 0.0519(10) 0.0456(10) 0.0462(10) 0.0292(9) 0.0175(8) 0.0234(8)
C22 0.0670(13) 0.0598(13) 0.0476(11) 0.0399(11) 0.0159(10) 0.0230(10)
C23 0.0675(14) 0.0556(13) 0.0600(14) 0.0321(12) 0.0003(12) 0.0170(11)
C24 0.0513(12) 0.0577(13) 0.0884(18) 0.0252(11) 0.0114(12) 0.0388(13)
C25 0.0566(13) 0.0655(14) 0.0867(17) 0.0329(12) 0.0339(12) 0.0431(13)
C26 0.0549(12) 0.0535(12) 0.0582(12) 0.0284(10) 0.0243(10) 0.0235(10)
C31 0.0525(11) 0.0517(11) 0.0456(10) 0.0292(9) 0.0231(9) 0.0256(9)
C32 0.0519(12) 0.0622(13) 0.0749(14) 0.0300(10) 0.0263(11) 0.0382(12)
C33 0.0668(15) 0.0589(14) 0.0794(17) 0.0242(12) 0.0293(13) 0.0369(13)
C34 0.0876(17) 0.0527(13) 0.0715(15) 0.0364(13) 0.0316(13) 0.0355(12)
C35 0.0790(16) 0.0647(14) 0.0705(15) 0.0466(13) 0.0247(13) 0.0349(12)
C36 0.0571(12) 0.0558(12) 0.0603(13) 0.0324(10) 0.0212(10) 0.0286(10)

loop_
_atom_site_label
_atom_site_fract_x
_atom_site_fract_y
_atom_site_fract_z
_atom_site_U_iso_or_equiv
_atom_site_thermal_displace_type
_atom_site_calc_flag
_atom_site_refinement_flags
_atom_site_occupancy
_atom_site_type_symbol
Cl 0.16286(7) 0.06764(6) -0.07477(8) 0.0644(2) Uani . . 1.000 Cl
P 0.18038(6) 0.32646(6) -0.19819(7) 0.0468(2) Uani . . 1.000 P
C11 0.2241(2) 0.3628(2) 0.0340(2) 0.0467(6) Uani . . 1.000 C
C12 0.2166(2) 0.2465(2) 0.0838(3) 0.0508(6) Uani . . 1.000 C
C13 0.2477(3) 0.2626(3) 0.2551(3) 0.0658(8) Uani . . 1.000 C
C14 0.2906(3) 0.4007(3) 0.3822(3) 0.0743(9) Uani . . 1.000 C
C15 0.2993(3) 0.5193(3) 0.3397(3) 0.0763(9) Uani . . 1.000 C
C16 0.2663(3) 0.5006(3) 0.1667(3) 0.0619(7) Uani . . 1.000 C
C21 -0.0311(2) 0.2002(2) -0.2793(2) 0.0459(6) Uani . . 1.000 C
C22 -0.1076(3) 0.0858(3) -0.4496(3) 0.0565(7) Uani . . 1.000 C
C23 -0.2663(3) -0.0190(3) -0.5154(3) 0.0675(8) Uani . . 1.000 C
C24 -0.3500(3) -0.0104(3) -0.4128(4) 0.0685(8) Uani . . 1.000 C
C25 -0.2771(3) 0.1034(3) -0.2456(4) 0.0661(9) Uani . . 1.000 C
C26 -0.1183(2) 0.2079(2) -0.1782(3) 0.0558(7) Uani . . 1.000 C
C31 0.2212(2) 0.5143(2) -0.1954(2) 0.0477(6) Uani . . 1.000 C
C32 0.3758(2) 0.6357(3) -0.1446(3) 0.0610(8) Uani . . 1.000 C
C33 0.4170(3) 0.7767(3) -0.1531(3) 0.0714(9) Uani . . 1.000 C
C34 0.3057(3) 0.7994(3) -0.2154(3) 0.0692(9) Uani . . 1.000 C
C35 0.1523(3) 0.6810(3) -0.2674(3) 0.0669(9) Uani . . 1.000 C
C36 0.1100(2) 0.5392(2) -0.2575(3) 0.0562(7) Uani . . 1.000 C
H13 0.23950 0.17970 0.28390 0.0790 Uiso . . 1.000 H
H14 0.31460 0.41460 0.50070 0.0890 Uiso . . 1.000 H
H15 0.32780 0.61410 0.42850 0.0920 Uiso . . 1.000 H
H16 0.27260 0.58300 0.13860 0.0740 Uiso . . 1.000 H
H22 -0.05000 0.07960 -0.52140 0.0680 Uiso . . 1.000 H
H23 -0.31710 -0.09690 -0.63170 0.0810 Uiso . . 1.000 H
H24 -0.45890 -0.08330 -0.45750 0.0820 Uiso . . 1.000 H
H25 -0.33600 0.11030 -0.17580 0.0790 Uiso . . 1.000 H
H26 -0.06870 0.28540 -0.06180 0.0670 Uiso . . 1.000 H
H32 0.45410 0.62090 -0.10330 0.0730 Uiso . . 1.000 H
H33 0.52290 0.85870 -0.11570 0.0860 Uiso . . 1.000 H
H34 0.33420 0.89620 -0.22260 0.0830 Uiso . . 1.000 H
H35 0.07490 0.69650 -0.31030 0.0800 Uiso . . 1.000 H
H36 0.00380 0.45840 -0.29380 0.0680 Uiso . . 1.000 H

loop_
_atom_type_symbol
_atom_type_description
_atom_type_scat_dispersion_real
_atom_type_scat_dispersion_imag
_atom_type_scat_source
P P 0.1023 0.0942 'International Tables Vol C Tables 4.2.6.8 and 6.1.1.4'
Cl Cl 0.1484 0.1585 'International Tables Vol C Tables 4.2.6.8 and 6.1.1.4'
H H 0.0000 0.0000 'International Tables Vol C Tables 4.2.6.8 and 6.1.1.4'
C C 0.0033 0.0016 'International Tables Vol C Tables 4.2.6.8 and 6.1.1.4'

loop_
_geom_angle_atom_site_label_1
_geom_angle_atom_site_label_2
_geom_angle_atom_site_label_3
_geom_angle
_geom_angle_publ_flag
C11 P C21 100.23(11) yes
C11 P C31 102.47(10) yes
C21 P C31 103.26(12) yes
P C11 C12 118.67(16) yes
P C11 C16 124.73(18) yes
C12 C11 C16 116.59(19) no
Cl C12 C11 119.92(17) yes
Cl C12 C13 117.0(2) yes
C11 C12 C13 123.1(2) no
C12 C13 C14 118.6(3) no
C13 C14 C15 120.6(2) no
C14 C15 C16 120.1(3) no
C11 C16 C15 121.1(3) no
P C21 C22 118.0(2) yes
P C21 C26 123.65(15) yes
C22 C21 C26 118.3(2) no
C21 C22 C23 120.8(3) no
C22 C23 C24 119.9(3) no
C23 C24 C25 120.2(3) no
C24 C25 C26 120.3(3) no
C21 C26 C25 120.4(2) no
P C31 C32 117.1(2) yes
P C31 C36 124.68(17) yes
C32 C31 C36 117.8(2) no
C31 C32 C33 121.2(3) no
C32 C33 C34 120.3(3) no
C33 C34 C35 119.6(3) no
C34 C35 C36 120.4(3) no
C31 C36 C35 120.6(2) no
C12 C13 H13 120.69 no
C14 C13 H13 120.74 no
C13 C14 H14 119.66 no
C15 C14 H14 119.73 no
C14 C15 H15 120.04 no
C16 C15 H15 119.91 no
C11 C16 H16 119.45 no
C15 C16 H16 119.48 no
C21 C22 H22 119.57 no
C23 C22 H22 119.60 no
C22 C23 H23 120.01 no
C24 C23 H23 120.10 no
C23 C24 H24 119.88 no
C25 C24 H24 119.91 no
C24 C25 H25 119.86 no
C26 C25 H25 119.84 no
C21 C26 H26 119.85 no
C25 C26 H26 119.72 no
C31 C32 H32 119.42 no
C33 C32 H32 119.36 no
C32 C33 H33 119.98 no
C34 C33 H33 119.74 no
C33 C34 H34 120.22 no
C35 C34 H34 120.19 no
C34 C35 H35 119.78 no
C36 C35 H35 119.79 no
C31 C36 H36 119.71 no
C35 C36 H36 119.65 no

loop_
_geom_bond_atom_site_label_1
_geom_bond_atom_site_label_2
_geom_bond_site_symmetry_1
_geom_bond_site_symmetry_2
_geom_bond_distance
_geom_bond_publ_flag
Cl C12 . . 1.760(3) yes
P C11 . . 1.840(2) yes
P C21 . . 1.834(3) yes
P C31 . . 1.830(3) yes
C11 C12 . . 1.391(3) no
C11 C16 . . 1.393(3) no
C12 C13 . . 1.385(3) no
C13 C14 . . 1.371(4) no
C14 C15 . . 1.376(4) no
C15 C16 . . 1.392(4) no
C21 C22 . . 1.392(3) no
C21 C26 . . 1.387(3) no
C22 C23 . . 1.383(5) no
C23 C24 . . 1.369(5) no
C24 C25 . . 1.373(4) no
C25 C26 . . 1.383(4) no
C31 C32 . . 1.396(4) no
C31 C36 . . 1.386(3) no
C32 C33 . . 1.377(4) no
C33 C34 . . 1.371(5) no
C34 C35 . . 1.377(5) no
C35 C36 . . 1.388(4) no
C13 H13 . . 0.9505 no
C14 H14 . . 0.9502 no
C15 H15 . . 0.9506 no
C16 H16 . . 0.9489 no
C22 H22 . . 0.9500 no
C23 H23 . . 0.9507 no
C24 H24 . . 0.9501 no
C25 H25 . . 0.9503 no
C26 H26 . . 0.9505 no
C32 H32 . . 0.9499 no
C33 H33 . . 0.9498 no
C34 H34 . . 0.9498 no
C35 H35 . . 0.9503 no
C36 H36 . . 0.9499 no

loop_
_geom_contact_atom_site_label_1
_geom_contact_atom_site_label_2
_geom_contact_distance
_geom_contact_site_symmetry_2
_geom_contact_publ_flag
Cl P 3.153(3) . no
Cl C21 3.503(3) . no
Cl Cl 3.653(3) 2_555 no
Cl H22 3.1007 2_554 no
Cl H33 3.0533 2_665 no
P Cl 3.153(3) . no
C16 C32 3.460(5) . no
C21 Cl 3.503(3) . no
C24 C24 3.421(6) 2_454 no
C26 C36 3.515(4) . no
C32 C16 3.460(5) . no
C36 C26 3.515(4) . no
C11 H26 2.7035 . no
C12 H32 3.0233 2_665 no
C16 H26 3.0002 . no
C21 H36 2.6427 . no
C22 H22 2.9701 2_554 no
C23 H34 3.0318 2_564 no
C23 H13 3.0073 2_555 no
C24 H24 2.8610 2_454 no
C24 H13 2.9296 2_555 no
C25 H33 3.0871 1_445 no
C26 H36 2.8804 . no
C31 H16 2.6281 . no
C31 H14 3.0476 1_554 no
C32 H16 2.8974 . no
C32 H14 3.0266 1_554 no
C35 H26 3.0719 2_565 no
H13 C23 3.0073 2_555 no
H13 C24 2.9296 2_555 no
H14 C31 3.0476 1_556 no
H14 C32 3.0265 1_556 no
H16 C31 2.6281 . no
H16 C32 2.8974 . no
H22 Cl 3.1007 2_554 no
H22 C22 2.9701 2_554 no
H22 H22 2.4785 2_554 no
H24 C24 2.8610 2_454 no
H24 H24 2.5437 2_454 no
H26 C11 2.7035 . no
H26 C16 3.0002 . no
H26 C35 3.0719 2_565 no
H32 C12 3.0233 2_665 no
H33 C25 3.0871 1_665 no
H33 Cl 3.0533 2_665 no
H34 C23 3.0318 2_564 no
H36 C21 2.6427 . no
H36 C26 2.8804 . no

loop_
_geom_torsion_atom_site_label_1
_geom_torsion_atom_site_label_2
_geom_torsion_atom_site_label_3
_geom_torsion_atom_site_label_4
_geom_torsion
_geom_torsion_publ_flag
C21 P C11 C12 78.5(2) no
C21 P C11 C16 -102.2(3) no
C31 P C11 C12 -175.3(2) no
C31 P C11 C16 4.0(3) no
C11 P C21 C22 -148.2(2) no
C11 P C21 C26 28.9(2) no
C31 P C21 C22 106.3(2) no
C31 P C21 C26 -76.6(2) no
C11 P C31 C32 78.48(18) no
C11 P C31 C36 -108.81(19) no
C21 P C31 C32 -177.69(16) no
C21 P C31 C36 -5.0(2) no
P C11 C12 Cl -1.1(3) no
P C11 C12 C13 179.9(2) no
C16 C11 C12 Cl 179.5(2) no
C16 C11 C12 C13 0.4(4) no
P C11 C16 C15 -179.2(3) no
C12 C11 C16 C15 0.2(4) no
Cl C12 C13 C14 179.7(3) no
C11 C12 C13 C14 -1.2(5) no
C12 C13 C14 C15 1.4(5) no
C13 C14 C15 C16 -0.8(5) no
C14 C15 C16 C11 0.0(5) no
P C21 C22 C23 176.3(2) no
C26 C21 C22 C23 -1.0(4) no
P C21 C26 C25 -176.6(2) no
C22 C21 C26 C25 0.4(4) no
C21 C22 C23 C24 0.3(5) no
C22 C23 C24 C25 0.9(5) no
C23 C24 C25 C26 -1.5(5) no
C24 C25 C26 C21 0.8(4) no
P C31 C32 C33 174.24(19) no
C36 C31 C32 C33 1.0(3) no
P C31 C36 C35 -173.01(19) no
C32 C31 C36 C35 -0.3(3) no
C31 C32 C33 C34 -1.3(4) no
C32 C33 C34 C35 0.8(4) no
C33 C34 C35 C36 -0.2(4) no
C34 C35 C36 C31 -0.1(4) no

loop_
_cod_related_entry_id
_cod_related_entry_database
_cod_related_entry_code
1 ChemSpider 268684
